data_2220341
loop_
_publ_author_name
'Hathwar, Venkatesha R.'
'Prabakaran, K.'
'Subashini, R.'
'Manivel, P.'
'Khan, F. Nawaz'

_publ_section_title
;
 3-Phenyl-1-[2-(3-phenylisoquinolin-1-yl)diselanyl]isoquinoline
;
_journal_coeditor_code SI2124
_journal_issue 12
_journal_name_full 'Acta Crystallographica Section E'
_journal_page_first o2295
_journal_paper_doi 10.1107/S160053680803609X
_journal_volume 64
_journal_year 2008
_chemical_formula_iupac 'C30 H20 N2 Se2'
_chemical_formula_moiety 'C30 H20 N2 Se2'
_chemical_formula_structural 'C30 H20 N2 Se2'
_chemical_formula_sum 'C30 H20 N2 Se2'
_chemical_formula_weight 566.40
_chemical_name_systematic
;
3-Phenyl-1-[2-(3-phenylisoquinolin-1-yl)diselanyl]isoquinoline
;
_space_group_IT_number 15
_symmetry_cell_setting monoclinic
_symmetry_space_group_name_Hall '-C 2yc'
_symmetry_space_group_name_H-M 'C 1 2/c 1'
_atom_sites_solution_hydrogens geom
_atom_sites_solution_primary direct
_atom_sites_solution_secondary difmap
_cell_angle_alpha 90
_cell_angle_beta 115.082(2)
_cell_angle_gamma 90
_cell_formula_units_Z 4
_cell_length_a 11.2441(17)
_cell_length_b 17.559(3)
_cell_length_c 13.248(3)
_cell_measurement_reflns_used 948
_cell_measurement_temperature 290(2)
_cell_measurement_theta_max 24.62
_cell_measurement_theta_min 2.31
_cell_volume 2369.0(8)
_computing_cell_refinement 'SAINT  (Bruker, 2004)'
_computing_data_collection 'SMART  (Bruker, 2004)'
_computing_data_reduction 'SAINT (Bruker, 2004)'
_computing_molecular_graphics 'Ortep-3 (Farrugia, 1997) and CAMERON (Watkin <i>et al.</i>,  1993)'
_computing_publication_material 'PLATON (Spek, 2003)'
_computing_structure_refinement 'SHELXL97  (Sheldrick, 2008)'
_computing_structure_solution 'SHELXS97  (Sheldrick, 2008)'
_diffrn_ambient_temperature 290(2)
_diffrn_measured_fraction_theta_full 0.997
_diffrn_measured_fraction_theta_max 0.997
_diffrn_measurement_device_type 'Bruker SMART CCD area-detector'
_diffrn_measurement_method '\f and \w scans'
_diffrn_radiation_monochromator graphite
_diffrn_radiation_source 'fine-focus sealed tube'
_diffrn_radiation_type MoK\a
_diffrn_radiation_wavelength 0.71073
_diffrn_reflns_av_R_equivalents 0.0397
_diffrn_reflns_av_sigmaI/netI 0.0379
_diffrn_reflns_limit_h_max 13
_diffrn_reflns_limit_h_min -13
_diffrn_reflns_limit_k_max 19
_diffrn_reflns_limit_k_min -21
_diffrn_reflns_limit_l_max 16
_diffrn_reflns_limit_l_min -16
_diffrn_reflns_number 8668
_diffrn_reflns_reduction_process
;
;
_diffrn_reflns_theta_full 25.50
_diffrn_reflns_theta_max 25.50
_diffrn_reflns_theta_min 2.31
_diffrn_standards_number 0
_exptl_absorpt_coefficient_mu 3.144
_exptl_absorpt_correction_T_max 0.7027
_exptl_absorpt_correction_T_min 0.5852
_exptl_absorpt_correction_type multi-scan
_exptl_absorpt_process_details '(SADABS; Sheldrick, 1996)'
_exptl_crystal_colour brown
_exptl_crystal_density_diffrn 1.588
_exptl_crystal_density_method 'Not Measured'
_exptl_crystal_description Block
_exptl_crystal_F_000 1128
_exptl_crystal_size_max 0.20
_exptl_crystal_size_mid 0.14
_exptl_crystal_size_min 0.11
_refine_diff_density_max 0.662
_refine_diff_density_min -0.217
_refine_ls_extinction_method none
_refine_ls_goodness_of_fit_ref 0.999
_refine_ls_hydrogen_treatment constr
_refine_ls_matrix_type full
_refine_ls_number_parameters 158
_refine_ls_number_reflns 2207
_refine_ls_number_restraints 0
_refine_ls_restrained_S_all 0.999
_refine_ls_R_factor_all 0.0727
_refine_ls_R_factor_gt 0.0428
_refine_ls_shift/su_max 0.000
_refine_ls_shift/su_mean 0.000
_refine_ls_structure_factor_coef Fsqd
_refine_ls_weighting_details 'w=1/[\s^2^(Fo^2^)+(0.0594P)^2^] where P=(Fo^2^+2Fc^2^)/3'
_refine_ls_weighting_scheme calc
_refine_ls_wR_factor_gt 0.0926
_refine_ls_wR_factor_ref 0.1019
_reflns_number_gt 1516
_reflns_number_total 2207
_reflns_threshold_expression >2sigma(I)
_cod_data_source_file si2124.cif
_cod_data_source_block I
_cod_depositor_comments
;
The following automatic conversions were performed:
'_symmetry_cell_setting' value 'Monoclinic' changed to 'monoclinic'
according to '/home/saulius/struct/CIF-dictionaries/cif_core.dic'
dictionary named 'cif_core.dic' version 2.4.1 from 2010-06-29.

Automatic conversion script
Id: cif_fix_enum 1527 2010-12-29 10:47:43Z saulius 

The following automatic conversions were performed:

'_symmetry_cell_setting' value 'Monoclinic' changed to 'monoclinic'
according to /home/saulius/struct/CIF-dictionaries/cif_core.dic
dictionary named 'cif_core.dic' version 2.4.1 from 2010-06-29.

Automatic conversion script
Id: cif_fix_values 1715 2011-07-08 13:25:40Z adriana 
;
_cod_original_sg_symbol_H-M 'C 2/c'
_cod_database_code 2220341
_cod_database_fobs_code 2220341

loop_
_symmetry_equiv_pos_site_id
_symmetry_equiv_pos_as_xyz
1 x,y,z
2 -x,y,1/2-z
3 -x,-y,-z
4 x,-y,1/2+z
5 1/2+x,1/2+y,z
6 1/2-x,1/2+y,1/2-z
7 1/2-x,1/2-y,-z
8 1/2+x,1/2-y,1/2+z

loop_
_atom_site_type_symbol
_atom_site_label
_atom_site_fract_x
_atom_site_fract_y
_atom_site_fract_z
_atom_site_U_iso_or_equiv
_atom_site_adp_type
_atom_site_calc_flag
_atom_site_refinement_flags
_atom_site_occupancy
Se Se1 0.85678(4) 0.23078(2) 1.05937(3) 0.0658(2) Uani d . 1
N N1 0.8556(3) 0.35522(16) 0.9293(2) 0.0532(7) Uani d . 1
C C1 0.9346(4) 0.3092(2) 1.0051(3) 0.0546(9) Uani d . 1
C C2 0.9077(3) 0.41108(19) 0.8880(3) 0.0509(9) Uani d . 1
C C3 1.0405(4) 0.4174(2) 0.9231(3) 0.0590(10) Uani d . 1
H H3 1.0741 0.4550 0.8929 0.071 Uiso calc R 1
C C4 1.2651(4) 0.3718(3) 1.0436(3) 0.0732(12) Uani d . 1
H H4 1.3018 0.4088 1.0153 0.088 Uiso calc R 1
C C5 1.3442(4) 0.3224(3) 1.1219(4) 0.0837(13) Uani d . 1
H H5 1.4347 0.3251 1.1456 0.100 Uiso calc R 1
C C6 1.2919(5) 0.2680(3) 1.1666(4) 0.0815(13) Uani d . 1
H H6 1.3474 0.2354 1.2218 0.098 Uiso calc R 1
C C7 1.1602(5) 0.2619(2) 1.1307(3) 0.0745(12) Uani d . 1
H H7 1.1262 0.2243 1.1603 0.089 Uiso calc R 1
C C8 1.0740(4) 0.3116(2) 1.0490(3) 0.0556(9) Uani d . 1
C C9 1.1271(4) 0.3676(2) 1.0047(3) 0.0562(9) Uani d . 1
C C10 0.8121(4) 0.4607(2) 0.8015(3) 0.0523(9) Uani d . 1
C C11 0.8492(4) 0.5283(2) 0.7693(3) 0.0617(10) Uani d . 1
H H11 0.9360 0.5443 0.8056 0.074 Uiso calc R 1
C C12 0.7610(4) 0.5723(2) 0.6852(3) 0.0729(12) Uani d . 1
H H12 0.7884 0.6172 0.6644 0.088 Uiso calc R 1
C C13 0.6320(4) 0.5498(3) 0.6320(3) 0.0755(12) Uani d . 1
H H13 0.5724 0.5788 0.5738 0.091 Uiso calc R 1
C C14 0.5918(5) 0.4853(3) 0.6642(4) 0.0812(13) Uani d . 1
H H14 0.5039 0.4711 0.6297 0.097 Uiso calc R 1
C C15 0.6803(4) 0.4402(2) 0.7479(3) 0.0678(10) Uani d . 1
H H15 0.6515 0.3958 0.7686 0.081 Uiso calc R 1

loop_
_atom_site_aniso_label
_atom_site_aniso_U_11
_atom_site_aniso_U_22
_atom_site_aniso_U_33
_atom_site_aniso_U_12
_atom_site_aniso_U_13
_atom_site_aniso_U_23
Se1 0.0824(3) 0.0453(3) 0.0779(3) -0.0142(2) 0.0420(2) 0.00255(19)
N1 0.0679(19) 0.0398(17) 0.0617(18) -0.0123(15) 0.0370(16) -0.0059(15)
C1 0.071(3) 0.041(2) 0.060(2) -0.0144(19) 0.036(2) -0.0107(19)
C2 0.066(2) 0.040(2) 0.058(2) -0.0114(17) 0.0373(18) -0.0113(17)
C3 0.073(3) 0.055(2) 0.059(2) -0.0138(19) 0.038(2) -0.0005(19)
C4 0.068(3) 0.085(3) 0.066(3) -0.014(2) 0.028(2) 0.003(2)
C5 0.070(3) 0.107(4) 0.068(3) -0.009(3) 0.023(2) -0.003(3)
C6 0.084(3) 0.083(3) 0.064(3) 0.000(3) 0.018(2) 0.004(2)
C7 0.089(3) 0.063(3) 0.073(3) -0.011(2) 0.036(3) 0.002(2)
C8 0.074(3) 0.047(2) 0.053(2) -0.0104(19) 0.033(2) -0.0098(18)
C9 0.067(2) 0.056(2) 0.051(2) -0.0148(19) 0.0311(19) -0.0088(18)
C10 0.069(2) 0.044(2) 0.057(2) -0.0042(18) 0.040(2) -0.0073(17)
C11 0.074(3) 0.052(2) 0.076(3) -0.0048(19) 0.048(2) -0.003(2)
C12 0.099(3) 0.055(3) 0.084(3) 0.007(2) 0.058(3) 0.012(2)
C13 0.083(3) 0.079(3) 0.069(3) 0.015(3) 0.036(3) 0.005(2)
C14 0.077(3) 0.087(4) 0.074(3) -0.007(3) 0.027(2) -0.001(3)
C15 0.073(3) 0.059(3) 0.074(3) -0.012(2) 0.034(2) -0.006(2)

loop_
_atom_type_symbol
_atom_type_description
_atom_type_scat_dispersion_real
_atom_type_scat_dispersion_imag
_atom_type_scat_source
Se Se -0.0929 2.2259 'International Tables Vol C Tables 4.2.6.8 and 6.1.1.4'
N N 0.0061 0.0033 'International Tables Vol C Tables 4.2.6.8 and 6.1.1.4'
H H 0.0000 0.0000 'International Tables Vol C Tables 4.2.6.8 and 6.1.1.4'
C C 0.0033 0.0016 'International Tables Vol C Tables 4.2.6.8 and 6.1.1.4'

loop_
_geom_angle_atom_site_label_1
_geom_angle_atom_site_label_2
_geom_angle_atom_site_label_3
_geom_angle_site_symmetry_3
_geom_angle
C1 Se1 Se1 7_657 92.40(12)
C1 N1 C2 . 119.0(3)
N1 C1 C8 . 124.9(3)
N1 C1 Se1 . 117.5(3)
C8 C1 Se1 . 117.6(3)
C3 C2 N1 . 120.8(3)
C3 C2 C10 . 123.1(3)
N1 C2 C10 . 116.0(3)
C2 C3 C9 . 120.6(3)
C2 C3 H3 . 119.7
C9 C3 H3 . 119.7
C5 C4 C9 . 120.5(4)
C5 C4 H4 . 119.7
C9 C4 H4 . 119.7
C4 C5 C6 . 120.7(4)
C4 C5 H5 . 119.7
C6 C5 H5 . 119.7
C7 C6 C5 . 120.4(4)
C7 C6 H6 . 119.8
C5 C6 H6 . 119.8
C6 C7 C8 . 121.0(4)
C6 C7 H7 . 119.5
C8 C7 H7 . 119.5
C9 C8 C7 . 118.7(4)
C9 C8 C1 . 116.1(3)
C7 C8 C1 . 125.2(4)
C8 C9 C3 . 118.6(3)
C8 C9 C4 . 118.7(4)
C3 C9 C4 . 122.7(4)
C11 C10 C15 . 117.3(4)
C11 C10 C2 . 122.0(3)
C15 C10 C2 . 120.7(3)
C12 C11 C10 . 121.6(4)
C12 C11 H11 . 119.2
C10 C11 H11 . 119.2
C11 C12 C13 . 119.8(4)
C11 C12 H12 . 120.1
C13 C12 H12 . 120.1
C14 C13 C12 . 120.0(4)
C14 C13 H13 . 120.0
C12 C13 H13 . 120.0
C13 C14 C15 . 120.6(4)
C13 C14 H14 . 119.7
C15 C14 H14 . 119.7
C14 C15 C10 . 120.7(4)
C14 C15 H15 . 119.7
C10 C15 H15 . 119.7

loop_
_geom_bond_atom_site_label_1
_geom_bond_atom_site_label_2
_geom_bond_site_symmetry_2
_geom_bond_distance
Se1 C1 . 1.928(4)
Se1 Se1 7_657 2.3439(9)
N1 C1 . 1.301(4)
N1 C2 . 1.370(4)
C1 C8 . 1.422(5)
C2 C3 . 1.368(5)
C2 C10 . 1.478(5)
C3 C9 . 1.410(5)
C3 H3 . 0.9300
C4 C5 . 1.356(6)
C4 C9 . 1.415(5)
C4 H4 . 0.9300
C5 C6 . 1.380(6)
C5 H5 . 0.9300
C6 C7 . 1.354(6)
C6 H6 . 0.9300
C7 C8 . 1.408(5)
C7 H7 . 0.9300
C8 C9 . 1.402(5)
C10 C11 . 1.383(5)
C10 C15 . 1.392(5)
C11 C12 . 1.373(5)
C11 H11 . 0.9300
C12 C13 . 1.375(5)
C12 H12 . 0.9300
C13 C14 . 1.354(6)
C13 H13 . 0.9300
C14 C15 . 1.381(5)
C14 H14 . 0.9300
C15 H15 . 0.9300

loop_
_geom_torsion_atom_site_label_1
_geom_torsion_atom_site_label_2
_geom_torsion_atom_site_label_3
_geom_torsion_atom_site_label_4
_geom_torsion_site_symmetry_1
_geom_torsion
C2 N1 C1 C8 . -0.6(5)
C2 N1 C1 Se1 . -179.3(2)
Se1 Se1 C1 N1 7_657 0.9(3)
Se1 Se1 C1 C8 7_657 -177.9(3)
C1 N1 C2 C3 . 1.8(5)
C1 N1 C2 C10 . 179.4(3)
N1 C2 C3 C9 . -1.5(5)
C10 C2 C3 C9 . -178.9(3)
C9 C4 C5 C6 . -1.3(7)
C4 C5 C6 C7 . 1.9(7)
C5 C6 C7 C8 . -1.5(7)
C6 C7 C8 C9 . 0.4(6)
C6 C7 C8 C1 . 179.2(4)
N1 C1 C8 C9 . -0.9(5)
Se1 C1 C8 C9 . 177.8(2)
N1 C1 C8 C7 . -179.7(3)
Se1 C1 C8 C7 . -1.1(5)
C7 C8 C9 C3 . -179.9(3)
C1 C8 C9 C3 . 1.2(5)
C7 C8 C9 C4 . 0.1(5)
C1 C8 C9 C4 . -178.8(3)
C2 C3 C9 C8 . -0.1(5)
C2 C3 C9 C4 . 179.9(3)
C5 C4 C9 C8 . 0.3(6)
C5 C4 C9 C3 . -179.7(4)
C3 C2 C10 C11 . -16.2(5)
N1 C2 C10 C11 . 166.3(3)
C3 C2 C10 C15 . 163.0(3)
N1 C2 C10 C15 . -14.5(5)
C15 C10 C11 C12 . -2.3(5)
C2 C10 C11 C12 . 176.9(3)
C10 C11 C12 C13 . 0.9(6)
C11 C12 C13 C14 . 1.5(6)
C12 C13 C14 C15 . -2.2(7)
C13 C14 C15 C10 . 0.7(6)
C11 C10 C15 C14 . 1.6(6)
C2 C10 C15 C14 . -177.7(3)
